data_2219403
loop_
_publ_author_name
'Gul, Waseem'
'Carvalho, Paulo'
'Berberich, David W.'
'Avery, Mitchell A.'
'ElSohly, Mahmoud A.'

_publ_section_title
;(6a<i>R</i>,10a<i>R</i>)-6,6,9-Trimethyl-3-pentyl-6a,7,8,10a-tetrahydro-6<i>H</i>-benzo[<i>c</i>]chromen-1-yl
 4-methylbenzenesulfonate
;
_journal_coeditor_code NC2105
_journal_issue 9
_journal_name_full 'Acta Crystallographica Section E'
_journal_page_first o1686
_journal_paper_doi 10.1107/S1600536808022010
_journal_volume 64
_journal_year 2008
_chemical_formula_iupac 'C28 H36 O4 S'
_chemical_formula_moiety 'C28 H36 O4 S'
_chemical_formula_sum 'C28 H36 O4 S'
_chemical_formula_weight 468.63
_chemical_name_common p-Tosyl-THC
_chemical_name_systematic
;
(6aR,10aR)-6,6,9-Trimethyl-3-pentyl-6a,7,8,10a-tetrahydro-6<i>H</i>-
benzo[<i>c</i>]chromen-1-yl 4-methylbenzenesulfonate
;
_space_group_IT_number 19
_symmetry_cell_setting orthorhombic
_symmetry_space_group_name_Hall 'P 2ac 2ab'
_symmetry_space_group_name_H-M 'P 21 21 21'
_atom_sites_solution_hydrogens geom
_atom_sites_solution_primary direct
_atom_sites_solution_secondary difmap
_audit_creation_method SHELXL-97
_cell_angle_alpha 90.00
_cell_angle_beta 90.00
_cell_angle_gamma 90.00
_cell_formula_units_Z 4
_cell_length_a 9.8759(2)
_cell_length_b 13.2996(2)
_cell_length_c 19.1500(3)
_cell_measurement_reflns_used 9942
_cell_measurement_temperature 100
_cell_measurement_theta_max 67.43
_cell_measurement_theta_min 4.05
_cell_volume 2515.27(7)
_computing_cell_refinement 'SAINT (Bruker, 2003)'
_computing_data_collection 'SMART (Bruker, 2005)'
_computing_data_reduction 'SAINT (Bruker, 2003)'
_computing_molecular_graphics 'SHELXTL (Sheldrick, 2008)'
_computing_publication_material 'SHELXTL (Sheldrick, 2008)'
_computing_structure_refinement 'SHELXL97 (Sheldrick, 2008)'
_computing_structure_solution 'SHELXS97 (Sheldrick, 2008)'
_diffrn_ambient_temperature 100
_diffrn_measured_fraction_theta_full 0.998
_diffrn_measured_fraction_theta_max 0.998
_diffrn_measurement_device_type 'Bruker SMART CCD area-detector'
_diffrn_measurement_method '\f and \w'
_diffrn_radiation_monochromator graphite
_diffrn_radiation_type CuK\a
_diffrn_radiation_wavelength 1.54178
_diffrn_reflns_av_R_equivalents 0.0343
_diffrn_reflns_av_sigmaI/netI 0.0170
_diffrn_reflns_limit_h_max 11
_diffrn_reflns_limit_h_min -11
_diffrn_reflns_limit_k_max 15
_diffrn_reflns_limit_k_min -15
_diffrn_reflns_limit_l_max 23
_diffrn_reflns_limit_l_min -23
_diffrn_reflns_number 47731
_diffrn_reflns_theta_full 68.02
_diffrn_reflns_theta_max 68.02
_diffrn_reflns_theta_min 4.05
_diffrn_standards_decay_% 0
_diffrn_standards_interval_time 0
_diffrn_standards_number 0
_exptl_absorpt_coefficient_mu 1.388
_exptl_absorpt_correction_type none
_exptl_crystal_colour colourless
_exptl_crystal_density_diffrn 1.238
_exptl_crystal_density_method 'not measured'
_exptl_crystal_description blocks
_exptl_crystal_F_000 1008
_exptl_crystal_size_max 0.19
_exptl_crystal_size_mid 0.17
_exptl_crystal_size_min 0.16
_refine_diff_density_max 0.250
_refine_diff_density_min -0.238
_refine_ls_abs_structure_details 'Flack (1983), 1965 Friedel pairs'
_refine_ls_abs_structure_Flack 0.023(11)
_refine_ls_extinction_method none
_refine_ls_goodness_of_fit_ref 1.044
_refine_ls_hydrogen_treatment constr
_refine_ls_matrix_type full
_refine_ls_number_parameters 303
_refine_ls_number_reflns 4562
_refine_ls_number_restraints 0
_refine_ls_restrained_S_all 1.044
_refine_ls_R_factor_all 0.0273
_refine_ls_R_factor_gt 0.0265
_refine_ls_shift/su_max 0.002
_refine_ls_shift/su_mean 0.000
_refine_ls_structure_factor_coef Fsqd
_refine_ls_weighting_details 'calc w=1/[\s^2^(Fo^2^)+(0.0429P)^2^+0.4744P] where P=(Fo^2^+2Fc^2^)/3'
_refine_ls_weighting_scheme calc
_refine_ls_wR_factor_gt 0.0682
_refine_ls_wR_factor_ref 0.0688
_reflns_number_gt 4438
_reflns_number_total 4562
_reflns_threshold_expression I>2\s(I)
_cod_data_source_file nc2105.cif
_cod_data_source_block I
_cod_database_code 2219403
_cod_database_fobs_code 2219403

loop_
_symmetry_equiv_pos_as_xyz
'x, y, z'
'-x+1/2, -y, z+1/2'
'-x, y+1/2, -z+1/2'
'x+1/2, -y+1/2, -z'

loop_
_atom_site_type_symbol
_atom_site_label
_atom_site_fract_x
_atom_site_fract_y
_atom_site_fract_z
_atom_site_U_iso_or_equiv
_atom_site_adp_type
_atom_site_calc_flag
_atom_site_refinement_flags
_atom_site_occupancy
S S1 0.46490(3) 0.05656(2) 1.076895(17) 0.01846(9) Uani d . 1
C C1 0.47927(14) 0.18406(10) 0.97409(7) 0.0172(3) Uani d . 1
C C2 0.47639(14) 0.28371(11) 0.99381(7) 0.0187(3) Uani d . 1
H H2 0.5205 0.3046 1.0342 0.022 Uiso calc R 1
C C3 0.40657(14) 0.35294(11) 0.95249(7) 0.0186(3) Uani d . 1
C C4 0.34101(15) 0.31759(11) 0.89315(7) 0.0189(3) Uani d . 1
H H4 0.2911 0.3621 0.8659 0.023 Uiso calc R 1
C C7 0.39042(17) -0.07962(11) 0.78957(8) 0.0262(3) Uani d . 1
H H7A 0.3350 -0.1182 0.8216 0.031 Uiso calc R 1
H H7B 0.3527 -0.0869 0.7431 0.031 Uiso calc R 1
C C9 0.61971(16) -0.07895(11) 0.84941(8) 0.0244(3) Uani d . 1
C C10 0.57509(15) -0.00757(11) 0.89264(7) 0.0207(3) Uani d . 1
H H10 0.6326 0.0152 0.9277 0.025 Uiso calc R 1
C C8 0.53477(18) -0.11963(12) 0.79053(8) 0.0291(3) Uani d . 1
H H8A 0.5319 -0.1923 0.7941 0.035 Uiso calc R 1
H H8B 0.5780 -0.1029 0.7466 0.035 Uiso calc R 1
C C6 0.25642(15) 0.08708(11) 0.79805(8) 0.0213(3) Uani d . 1
C C4A 0.34857(14) 0.21680(11) 0.87368(7) 0.0184(3) Uani d . 1
C C10A 0.43477(14) 0.03799(10) 0.88715(7) 0.0189(3) Uani d . 1
H H10A 0.3732 -0.0034 0.9152 0.023 Uiso calc R 1
C C10B 0.42230(14) 0.14608(10) 0.91271(7) 0.0178(3) Uani d . 1
C C19 0.40283(15) 0.14829(10) 1.13478(7) 0.0176(3) Uani d . 1
C C20 0.47260(15) 0.16732(11) 1.19667(7) 0.0208(3) Uani d . 1
H H20 0.5532 0.1340 1.2065 0.025 Uiso calc R 1
C C24 0.28354(15) 0.19860(11) 1.11914(7) 0.0199(3) Uani d . 1
H H24 0.2371 0.1851 1.0779 0.024 Uiso calc R 1
C C21 0.42018(16) 0.23624(12) 1.24306(8) 0.0228(3) Uani d . 1
H H21 0.4649 0.2478 1.2850 0.027 Uiso calc R 1
C C14 0.40301(15) 0.46315(10) 0.97123(7) 0.0216(3) Uani d . 1
H H14A 0.4323 0.4713 1.0193 0.026 Uiso calc R 1
H H14B 0.3105 0.4872 0.9679 0.026 Uiso calc R 1
C C11 0.13920(16) 0.05062(12) 0.84292(8) 0.0264(3) Uani d . 1
H H11A 0.1622 0.0579 0.8914 0.040 Uiso calc R 1
H H11B 0.1214 -0.0189 0.8329 0.040 Uiso calc R 1
H H11C 0.0600 0.0898 0.8328 0.040 Uiso calc R 1
C C23 0.23487(16) 0.26903(11) 1.16577(8) 0.0221(3) Uani d . 1
H H23 0.1559 0.3040 1.1551 0.027 Uiso calc R 1
C C22 0.30153(15) 0.28894(11) 1.22843(8) 0.0210(3) Uani d . 1
C C18 0.5664(2) 0.77077(13) 1.03217(10) 0.0409(5) Uani d . 1
H H18A 0.5992 0.8127 0.9951 0.061 Uiso calc R 1
H H18B 0.6205 0.7812 1.0732 0.061 Uiso calc R 1
H H18C 0.4738 0.7876 1.0422 0.061 Uiso calc R 1
C C25 0.24424(18) 0.36377(13) 1.27916(9) 0.0301(4) Uani d . 1
H H25A 0.1675 0.3349 1.3025 0.045 Uiso calc R 1
H H25B 0.2166 0.4231 1.2544 0.045 Uiso calc R 1
H H25C 0.3121 0.3812 1.3130 0.045 Uiso calc R 1
C C15 0.49335(15) 0.52705(10) 0.92386(8) 0.0227(3) Uani d . 1
H H15A 0.4620 0.5208 0.8761 0.027 Uiso calc R 1
H H15B 0.5852 0.5013 0.9258 0.027 Uiso calc R 1
C C17 0.57512(18) 0.66107(12) 1.01015(9) 0.0293(4) Uani d . 1
H H17A 0.5419 0.6191 1.0479 0.035 Uiso calc R 1
H H17B 0.6693 0.6438 1.0022 0.035 Uiso calc R 1
C C16 0.49424(17) 0.63855(11) 0.94437(8) 0.0260(3) Uani d . 1
H H16A 0.5317 0.6773 0.9060 0.031 Uiso calc R 1
H H16B 0.4016 0.6606 0.9513 0.031 Uiso calc R 1
C C12 0.21926(17) 0.08792(12) 0.72084(8) 0.0273(3) Uani d . 1
H H12A 0.1454 0.1336 0.7133 0.041 Uiso calc R 1
H H12B 0.1928 0.0215 0.7067 0.041 Uiso calc R 1
H H12C 0.2961 0.1091 0.6939 0.041 Uiso calc R 1
O O2 0.55008(10) 0.11806(7) 1.01992(5) 0.0185(2) Uani d . 1
O O3 0.56579(11) -0.00225(8) 1.11089(5) 0.0271(2) Uani d . 1
O O4 0.35208(11) 0.00985(8) 1.04341(5) 0.0240(2) Uani d . 1
C C13 0.75923(18) -0.12306(14) 0.85622(9) 0.0344(4) Uani d . 1
H H13A 0.8061 -0.0908 0.8940 0.052 Uiso calc R 1
H H13B 0.8084 -0.1127 0.8136 0.052 Uiso calc R 1
H H13C 0.7523 -0.1938 0.8654 0.052 Uiso calc R 1
C C6A 0.38882(15) 0.03099(10) 0.81073(7) 0.0201(3) Uani d . 1
H H6A 0.4582 0.0647 0.7827 0.024 Uiso calc R 1
O O1 0.28074(11) 0.19339(8) 0.81346(5) 0.0207(2) Uani d . 1

loop_
_atom_site_aniso_label
_atom_site_aniso_U_11
_atom_site_aniso_U_22
_atom_site_aniso_U_33
_atom_site_aniso_U_12
_atom_site_aniso_U_13
_atom_site_aniso_U_23
S1 0.02166(17) 0.01704(15) 0.01669(15) 0.00077(14) 0.00114(13) 0.00015(13)
C1 0.0154(7) 0.0200(7) 0.0162(6) -0.0006(6) 0.0033(5) 0.0013(5)
C2 0.0174(7) 0.0236(7) 0.0149(6) -0.0041(6) 0.0019(5) -0.0024(5)
C3 0.0178(7) 0.0188(7) 0.0191(7) -0.0019(6) 0.0064(5) -0.0007(5)
C4 0.0189(7) 0.0188(7) 0.0190(7) -0.0008(6) 0.0023(5) 0.0015(6)
C7 0.0351(9) 0.0208(8) 0.0227(7) -0.0001(7) -0.0047(6) -0.0053(6)
C9 0.0272(8) 0.0229(8) 0.0231(7) 0.0022(6) 0.0012(6) -0.0001(6)
C10 0.0240(7) 0.0203(7) 0.0177(6) 0.0003(6) -0.0006(5) -0.0013(6)
C8 0.0382(9) 0.0228(7) 0.0263(8) 0.0047(7) 0.0008(7) -0.0079(6)
C6 0.0252(8) 0.0166(7) 0.0221(7) -0.0025(6) -0.0026(6) -0.0028(5)
C4A 0.0174(7) 0.0215(7) 0.0162(7) -0.0024(6) 0.0029(5) -0.0014(5)
C10A 0.0221(7) 0.0184(7) 0.0161(6) -0.0019(6) 0.0006(5) -0.0014(5)
C10B 0.0172(7) 0.0182(7) 0.0179(7) -0.0019(5) 0.0027(5) -0.0010(5)
C19 0.0195(7) 0.0185(7) 0.0148(6) -0.0010(6) 0.0024(5) 0.0011(5)
C20 0.0174(7) 0.0258(7) 0.0193(7) 0.0010(6) -0.0017(6) 0.0014(5)
C24 0.0197(7) 0.0230(7) 0.0169(7) -0.0010(6) -0.0026(6) 0.0006(5)
C21 0.0223(8) 0.0286(8) 0.0175(7) -0.0048(6) -0.0032(6) -0.0024(6)
C14 0.0220(7) 0.0203(7) 0.0225(7) -0.0008(6) 0.0022(6) -0.0038(5)
C11 0.0233(8) 0.0255(7) 0.0303(8) -0.0017(7) -0.0014(6) -0.0008(6)
C23 0.0197(7) 0.0242(7) 0.0225(7) 0.0039(6) -0.0001(6) 0.0031(6)
C22 0.0224(8) 0.0187(7) 0.0220(7) -0.0032(6) 0.0024(6) 0.0006(6)
C18 0.0586(13) 0.0257(8) 0.0384(10) -0.0098(8) 0.0003(9) -0.0062(7)
C25 0.0326(9) 0.0304(8) 0.0273(8) 0.0026(7) -0.0007(7) -0.0070(7)
C15 0.0264(7) 0.0193(7) 0.0224(7) -0.0013(6) 0.0000(6) -0.0009(6)
C17 0.0332(9) 0.0217(8) 0.0329(9) -0.0040(7) -0.0023(7) -0.0014(6)
C16 0.0321(9) 0.0176(7) 0.0284(8) -0.0006(6) -0.0016(6) 0.0021(6)
C12 0.0336(9) 0.0248(7) 0.0235(8) 0.0005(7) -0.0070(6) -0.0050(6)
O2 0.0180(5) 0.0210(5) 0.0164(5) 0.0007(4) 0.0003(4) -0.0004(4)
O3 0.0329(6) 0.0244(5) 0.0242(5) 0.0065(5) 0.0008(4) 0.0025(4)
O4 0.0277(6) 0.0222(5) 0.0220(5) -0.0061(4) 0.0039(4) -0.0029(4)
C13 0.0325(9) 0.0362(9) 0.0346(9) 0.0108(7) 0.0016(7) -0.0088(7)
C6A 0.0232(8) 0.0195(7) 0.0175(7) -0.0032(6) 0.0007(6) -0.0031(5)
O1 0.0271(5) 0.0172(5) 0.0179(5) -0.0009(4) -0.0047(4) -0.0017(4)

loop_
_atom_type_symbol
_atom_type_description
_atom_type_scat_dispersion_real
_atom_type_scat_dispersion_imag
_atom_type_scat_source
C C 0.0181 0.0091 'International Tables Vol C Tables 4.2.6.8 and 6.1.1.4'
H H 0.0000 0.0000 'International Tables Vol C Tables 4.2.6.8 and 6.1.1.4'
O O 0.0492 0.0322 'International Tables Vol C Tables 4.2.6.8 and 6.1.1.4'
S S 0.3331 0.5567 'International Tables Vol C Tables 4.2.6.8 and 6.1.1.4'

loop_
_geom_angle_atom_site_label_1
_geom_angle_atom_site_label_2
_geom_angle_atom_site_label_3
_geom_angle
O3 S1 O4 120.81(7)
O3 S1 O2 102.96(6)
O4 S1 O2 109.03(6)
O3 S1 C19 109.68(7)
O4 S1 C19 108.24(7)
O2 S1 C19 104.96(6)
C2 C1 C10B 124.73(13)
C2 C1 O2 115.71(12)
C10B C1 O2 119.53(12)
C1 C2 C3 119.27(13)
C1 C2 H2 120.4
C3 C2 H2 120.4
C4 C3 C2 118.06(13)
C4 C3 C14 120.79(13)
C2 C3 C14 121.14(13)
C3 C4 C4A 121.28(14)
C3 C4 H4 119.4
C4A C4 H4 119.4
C8 C7 C6A 110.09(13)
C8 C7 H7A 109.6
C6A C7 H7A 109.6
C8 C7 H7B 109.6
C6A C7 H7B 109.6
H7A C7 H7B 108.2
C10 C9 C13 121.77(15)
C10 C9 C8 122.42(14)
C13 C9 C8 115.81(13)
C9 C10 C10A 122.90(14)
C9 C10 H10 118.6
C10A C10 H10 118.6
C9 C8 C7 113.91(13)
C9 C8 H8A 108.8
C7 C8 H8A 108.8
C9 C8 H8B 108.8
C7 C8 H8B 108.8
H8A C8 H8B 107.7
O1 C6 C11 108.59(12)
O1 C6 C12 103.19(12)
C11 C6 C12 111.55(13)
O1 C6 C6A 107.43(11)
C11 C6 C6A 114.00(12)
C12 C6 C6A 111.40(12)
O1 C4A C4 114.70(13)
O1 C4A C10B 123.32(13)
C4 C4A C10B 121.97(13)
C10 C10A C10B 115.39(12)
C10 C10A C6A 108.19(11)
C10B C10A C6A 109.85(11)
C10 C10A H10A 107.7
C10B C10A H10A 107.7
C6A C10A H10A 107.7
C1 C10B C4A 114.47(13)
C1 C10B C10A 125.35(13)
C4A C10B C10A 120.18(12)
C24 C19 C20 121.03(13)
C24 C19 S1 119.63(11)
C20 C19 S1 119.31(11)
C21 C20 C19 118.91(14)
C21 C20 H20 120.5
C19 C20 H20 120.5
C23 C24 C19 118.90(13)
C23 C24 H24 120.5
C19 C24 H24 120.5
C20 C21 C22 121.40(14)
C20 C21 H21 119.3
C22 C21 H21 119.3
C3 C14 C15 112.63(12)
C3 C14 H14A 109.1
C15 C14 H14A 109.1
C3 C14 H14B 109.1
C15 C14 H14B 109.1
H14A C14 H14B 107.8
C6 C11 H11A 109.5
C6 C11 H11B 109.5
H11A C11 H11B 109.5
C6 C11 H11C 109.5
H11A C11 H11C 109.5
H11B C11 H11C 109.5
C24 C23 C22 121.41(14)
C24 C23 H23 119.3
C22 C23 H23 119.3
C21 C22 C23 118.32(14)
C21 C22 C25 121.34(14)
C23 C22 C25 120.32(14)
C17 C18 H18A 109.5
C17 C18 H18B 109.5
H18A C18 H18B 109.5
C17 C18 H18C 109.5
H18A C18 H18C 109.5
H18B C18 H18C 109.5
C22 C25 H25A 109.5
C22 C25 H25B 109.5
H25A C25 H25B 109.5
C22 C25 H25C 109.5
H25A C25 H25C 109.5
H25B C25 H25C 109.5
C14 C15 C16 112.86(12)
C14 C15 H15A 109.0
C16 C15 H15A 109.0
C14 C15 H15B 109.0
C16 C15 H15B 109.0
H15A C15 H15B 107.8
C18 C17 C16 112.87(14)
C18 C17 H17A 109.0
C16 C17 H17A 109.0
C18 C17 H17B 109.0
C16 C17 H17B 109.0
H17A C17 H17B 107.8
C17 C16 C15 113.92(13)
C17 C16 H16A 108.8
C15 C16 H16A 108.8
C17 C16 H16B 108.8
C15 C16 H16B 108.8
H16A C16 H16B 107.7
C6 C12 H12A 109.5
C6 C12 H12B 109.5
H12A C12 H12B 109.5
C6 C12 H12C 109.5
H12A C12 H12C 109.5
H12B C12 H12C 109.5
C1 O2 S1 118.44(8)
C9 C13 H13A 109.5
C9 C13 H13B 109.5
H13A C13 H13B 109.5
C9 C13 H13C 109.5
H13A C13 H13C 109.5
H13B C13 H13C 109.5
C6 C6A C7 115.99(12)
C6 C6A C10A 112.07(12)
C7 C6A C10A 107.98(12)
C6 C6A H6A 106.8
C7 C6A H6A 106.8
C10A C6A H6A 106.8
C4A O1 C6 118.01(11)

loop_
_geom_bond_atom_site_label_1
_geom_bond_atom_site_label_2
_geom_bond_distance
S1 O3 1.4243(11)
S1 O4 1.4277(11)
S1 O2 1.6022(10)
S1 C19 1.7586(14)
C1 C2 1.3783(19)
C1 C10B 1.3976(19)
C1 O2 1.4247(17)
C2 C3 1.396(2)
C2 H2 0.9300
C3 C4 1.390(2)
C3 C14 1.5095(19)
C4 C4A 1.393(2)
C4 H4 0.9300
C7 C8 1.522(2)
C7 C6A 1.5260(19)
C7 H7A 0.9700
C7 H7B 0.9700
C9 C10 1.335(2)
C9 C13 1.503(2)
C9 C8 1.506(2)
C10 C10A 1.516(2)
C10 H10 0.9300
C8 H8A 0.9700
C8 H8B 0.9700
C6 O1 1.4643(17)
C6 C11 1.521(2)
C6 C12 1.523(2)
C6 C6A 1.525(2)
C4A O1 1.3694(17)
C4A C10B 1.405(2)
C10A C10B 1.5236(18)
C10A C6A 1.5350(18)
C10A H10A 0.9800
C19 C24 1.388(2)
C19 C20 1.394(2)
C20 C21 1.377(2)
C20 H20 0.9300
C24 C23 1.380(2)
C24 H24 0.9300
C21 C22 1.394(2)
C21 H21 0.9300
C14 C15 1.5301(19)
C14 H14A 0.9700
C14 H14B 0.9700
C11 H11A 0.9600
C11 H11B 0.9600
C11 H11C 0.9600
C23 C22 1.394(2)
C23 H23 0.9300
C22 C25 1.501(2)
C18 C17 1.521(2)
C18 H18A 0.9600
C18 H18B 0.9600
C18 H18C 0.9600
C25 H25A 0.9600
C25 H25B 0.9600
C25 H25C 0.9600
C15 C16 1.5341(19)
C15 H15A 0.9700
C15 H15B 0.9700
C17 C16 1.521(2)
C17 H17A 0.9700
C17 H17B 0.9700
C16 H16A 0.9700
C16 H16B 0.9700
C12 H12A 0.9600
C12 H12B 0.9600
C12 H12C 0.9600
C13 H13A 0.9600
C13 H13B 0.9600
C13 H13C 0.9600
C6A H6A 0.9800

loop_
_cod_related_entry_id
_cod_related_entry_database
_cod_related_entry_code
1 ChemSpider 24740432
